data_1559068
loop_
_publ_author_name
'Sundberg, Markku R.'
'Sillanpaa, Reijo'

_publ_section_title
;
 Syn versus Anti Conformation in Monodentately Coordinated Sulfonate
 Groups. Crystal Structure Determination and MMX Force-Field Calculations
 for trans-Di(4-methylbenzenesulfonato)bis(1,3-diaminopropane)copper(II),
 C20H34CuN4O6S2
;
_journal_name_full 'Acta Chemica Scandinavica'
_journal_page_first 1173
_journal_page_last 1178
_journal_paper_doi 10.3891/acta.chem.scand.47-1173
_journal_volume 47
_journal_year 1993
_chemical_formula_sum 'C20 H34 Cu N4 O6 S2'
_chemical_formula_weight 554.18
_chemical_name_common
;
trans-Di(4-methylbenzenesulfonato)bis(1,3-diaminopropane)copper(II)
;
_space_group_IT_number 61
_space_group_name_Hall '-P 2ac 2ab'
_space_group_name_H-M_alt 'P b c a'
_symmetry_cell_setting orthorhombic
_symmetry_Int_Tables_number 61
_symmetry_space_group_name_Hall '-P 2ac 2ab'
_symmetry_space_group_name_H-M 'P b c a'
_cell_angle_alpha 90.
_cell_angle_beta 90.
_cell_angle_gamma 90.
_cell_formula_units_Z 4
_cell_length_a 25.282(2)
_cell_length_b 11.318(2)
_cell_length_c 8.765(2)
_cell_volume 2508.0(8)
_diffrn_ambient_temperature 291
_diffrn_radiation_probe x-ray
_diffrn_radiation_type MoK\a
_diffrn_radiation_wavelength 0.71069
_exptl_absorpt_coefficient_mu 1.072
_exptl_crystal_density_diffrn 1.467
_refine_ls_number_parameters 194
_refine_ls_number_reflns 1411
_refine_ls_R_factor_gt 0.050
_refine_ls_wR_factor_gt 0.048
_cod_data_source_file Acta-Chem-Scand-1993-47-1173.cif
_cod_data_source_block 1
_cod_database_code 1559068

loop_
_space_group_symop_id
_space_group_symop_operation_xyz
1 x,y,z
2 1/2-x,-y,1/2+z
3 1/2+x,1/2-y,-z
4 -x,1/2+y,1/2-z
5 -x,-y,-z
6 1/2+x,y,1/2-z
7 1/2-x,1/2+y,z
8 x,1/2-y,1/2+z

loop_
_atom_site_label
_atom_site_type_symbol
_atom_site_thermal_displace_type
_atom_site_fract_x
_atom_site_fract_y
_atom_site_fract_z
_atom_site_occupancy
_atom_site_U_iso_or_equiv
_atom_site_calc_flag
_atom_site_refinement_flags
_atom_site_disorder_assembly
_atom_site_disorder_group
Cu Cu Uiso 0.50000 0.50000 0.50000 1.000 0.0370(5) . . . .
S S Uiso 0.57681(6) 0.43210(10) 0.8459(2) 1.000 0.0398(8) . . . .
O1 O Uiso 0.55380(10) 0.5224(3) 0.7485(4) 1.000 0.047(3) . . . .
O2 O Uiso 0.54440(10) 0.3256(3) 0.8503(4) 1.000 0.048(3) . . . .
O3 O Uiso 0.5920(2) 0.4750(3) 0.9948(4) 1.000 0.060(3) . . . .
N1 N Uiso 0.4413(2) 0.5555(4) 0.6420(6) 1.000 0.039(3) . . . .
N2 N Uiso 0.4810(2) 0.3318(4) 0.5549(6) 1.000 0.041(3) . . . .
C1 C Uiso 0.3893(2) 0.4971(5) 0.6407(7) 1.000 0.041(4) . . . .
C2 C Uiso 0.3941(3) 0.3663(6) 0.6727(7) 1.000 0.044(4) . . . .
C3 C Uiso 0.4252(3) 0.2984(5) 0.5547(7) 1.000 0.044(4) . . . .
C4 C Uiso 0.6363(2) 0.3887(5) 0.7545(6) 1.000 0.039(3) . . . .
C5 C Uiso 0.6391(2) 0.2861(5) 0.6701(7) 1.000 0.043(4) . . . .
C6 C Uiso 0.6862(3) 0.2557(6) 0.6013(8) 1.000 0.053(4) . . . .
C7 C Uiso 0.7307(3) 0.3236(6) 0.6113(7) 1.000 0.052(4) . . . .
C8 C Uiso 0.7272(3) 0.4262(7) 0.6934(9) 1.000 0.066(5) . . . .
C9 C Uiso 0.6805(3) 0.4599(6) 0.7650(9) 1.000 0.060(4) . . . .
C10 C Uiso 0.7817(3) 0.2842(7) 0.5362(8) 1.000 0.079(5) . . . .

loop_
_atom_type_symbol
_atom_type_description
_atom_type_scat_dispersion_real
_atom_type_scat_dispersion_imag
_atom_type_scat_source
C C 0.0033 0.0016 ' International Tables Vol C Tables 4.2.6.8 and 6.1.1.4'
Cu Cu 0.3201 1.2651 ' International Tables Vol C Tables 4.2.6.8 and 6.1.1.4'
N N 0.0061 0.0033 ' International Tables Vol C Tables 4.2.6.8 and 6.1.1.4'
O O 0.0106 0.0060 ' International Tables Vol C Tables 4.2.6.8 and 6.1.1.4'
S S 0.1246 0.1234 ' International Tables Vol C Tables 4.2.6.8 and 6.1.1.4'

loop_
_geom_angle_atom_site_label_1
_geom_angle_atom_site_label_2
_geom_angle_atom_site_label_3
_geom_angle
_geom_angle_site_symmetry_1
_geom_angle_site_symmetry_2
_geom_angle_site_symmetry_3
_geom_angle_publ_flag
O1 Cu N1 80.67(16) . . . yes
O1 Cu N2 90.97(17) . . . yes
O1 Cu O1 180.00 . . 5_666 yes
O1 Cu N1 99.33(16) . . 5_666 yes
O1 Cu N2 89.03(17) . . 5_666 yes
N1 Cu N2 88.39(19) . . . yes
O1 Cu N1 99.33(16) 5_666 . . yes
N1 Cu N1 180.00 . . 5_666 yes
N1 Cu N2 91.62(19) . . 5_666 yes
O1 Cu N2 89.03(17) 5_666 . . yes
N1 Cu N2 91.62(19) 5_666 . . yes
N2 Cu N2 180.00 . . 5_666 yes
O1 Cu N1 80.67(16) 5_666 . 5_666 yes
O1 Cu N2 90.97(17) 5_666 . 5_666 yes
N1 Cu N2 88.39(19) 5_666 . 5_666 yes
O1 S O2 111.8(2) . . . yes
O1 S O3 113.6(2) . . . yes
O1 S C4 105.6(2) . . . yes
O2 S O3 113.8(2) . . . yes
O2 S C4 105.1(2) . . . yes
O3 S C4 106.0(3) . . . yes
Cu O1 S 129.6(2) . . . yes
Cu N1 C1 120.5(4) . . . yes
Cu N2 C3 118.2(4) . . . yes
N1 C1 C2 111.5(5) . . . yes
C1 C2 C3 114.4(5) . . . no
N2 C3 C2 111.8(5) . . . yes
S C4 C5 121.3(4) . . . yes
S C4 C9 119.6(5) . . . yes
C5 C4 C9 119.1(5) . . . no
C4 C5 C6 119.3(5) . . . no
C5 C6 C7 122.9(6) . . . no
C6 C7 C8 117.3(7) . . . no
C6 C7 C10 120.5(6) . . . no
C8 C7 C10 122.2(7) . . . no
C7 C8 C9 121.7(7) . . . no
C4 C9 C8 119.8(6) . . . no

loop_
_geom_bond_atom_site_label_1
_geom_bond_atom_site_label_2
_geom_bond_distance
_geom_bond_site_symmetry_1
_geom_bond_site_symmetry_2
_geom_bond_publ_flag
Cu O1 2.580(3) . . yes
Cu N1 2.036(5) . . yes
Cu N2 2.022(5) . . yes
Cu O1 2.580(3) . 5_666 yes
Cu N1 2.036(5) . 5_666 yes
Cu N2 2.022(5) . 5_666 yes
S O1 1.453(4) . . yes
S O2 1.458(3) . . yes
S O3 1.445(4) . . yes
S C4 1.774(5) . . yes
N1 C1 1.472(7) . . yes
N2 C3 1.461(9) . . yes
C1 C2 1.512(9) . . no
C2 C3 1.510(9) . . no
C4 C5 1.379(8) . . no
C4 C9 1.381(9) . . no
C5 C6 1.378(9) . . no
C6 C7 1.365(10) . . no
C7 C8 1.369(10) . . no
C7 C10 1.515(10) . . no
C8 C9 1.390(11) . . no

loop_
_geom_torsion_atom_site_label_1
_geom_torsion_atom_site_label_2
_geom_torsion_atom_site_label_3
_geom_torsion_atom_site_label_4
_geom_torsion
_geom_torsion_site_symmetry_1
_geom_torsion_site_symmetry_2
_geom_torsion_site_symmetry_3
_geom_torsion_site_symmetry_4
_geom_torsion_publ_flag
N1 Cu O1 S 109.4(3) . . . . no
N2 Cu O1 S 21.2(3) . . . . no
N1 Cu O1 S -70.6(3) 5_666 . . . no
N2 Cu O1 S -158.8(3) 5_666 . . . no
O1 Cu N1 C1 -135.3(4) . . . . no
N2 Cu N1 C1 -44.0(4) . . . . no
O1 Cu N1 C1 44.7(4) 5_666 . . . no
N2 Cu N1 C1 136.0(4) 5_666 . . . no
O1 Cu N2 C3 126.8(4) . . . . no
N1 Cu N2 C3 46.2(4) . . . . no
O1 Cu N2 C3 -53.2(4) 5_666 . . . no
N1 Cu N2 C3 -133.9(4) 5_666 . . . no
O2 S O1 Cu -34.1(3) . . . . no
O3 S O1 Cu -164.6(3) . . . . no
C4 S O1 Cu 79.7(3) . . . . no
O1 S C4 C5 -101.1(5) . . . . no
O1 S C4 C9 77.6(5) . . . . no
O2 S C4 C5 17.3(5) . . . . no
O2 S C4 C9 -164.1(5) . . . . no
O3 S C4 C5 138.1(5) . . . . no
O3 S C4 C9 -43.3(6) . . . . no
Cu N1 C1 C2 57.3(6) . . . . no
Cu N2 C3 C2 -63.3(6) . . . . no
N1 C1 C2 C3 -63.1(7) . . . . no
C1 C2 C3 N2 67.1(7) . . . . no
S C4 C5 C6 -179.9(5) . . . . no
C9 C4 C5 C6 1.5(9) . . . . no
S C4 C9 C8 -180.0(6) . . . . no
C5 C4 C9 C8 -1.3(10) . . . . no
C4 C5 C6 C7 -0.7(10) . . . . no
C5 C6 C7 C8 -0.3(10) . . . . no
C5 C6 C7 C10 178.6(6) . . . . no
C6 C7 C8 C9 0.5(11) . . . . no
C10 C7 C8 C9 -178.4(7) . . . . no
C7 C8 C9 C4 0.3(11) . . . . no
